data_7160351
loop_
_publ_author_name
'Tu, Shunqi'
'Chen, Tiantian'
'Yuan, Zijian'
'Wang, Jianchun'

_publ_section_title
;
 A new tetrazine catalytic system for the synthesis of N-aryl-\a-arylated
 glycine ester derivatives
;
_journal_name_full 'Organic &amp; Biomolecular Chemistry'
_journal_paper_doi 10.1039/D4OB01993H
_journal_year 2025
_chemical_formula_sum 'C6 H3 N4 O3'
_chemical_formula_weight 179.12
_space_group_crystal_system monoclinic
_space_group_IT_number 14
_space_group_name_Hall '-P 2ybc'
_space_group_name_H-M_alt 'P 1 21/c 1'
_atom_sites_solution_hydrogens geom
_audit_creation_method SHELXL-2018/3
_audit_update_record
;
2024-11-20 deposited with the CCDC.	2025-01-28 downloaded from the CCDC.
;
_cell_angle_alpha 90
_cell_angle_beta 107.380(2)
_cell_angle_gamma 90
_cell_formula_units_Z 4
_cell_length_a 9.1663(2)
_cell_length_b 10.7506(2)
_cell_length_c 7.6582(2)
_cell_measurement_temperature 293(2)
_cell_volume 720.21(3)
_computing_structure_refinement 'SHELXL-2018/3 (Sheldrick, 2018)'
_computing_structure_solution 'SHELXT 2018/2 (Sheldrick, 2018)'
_diffrn_ambient_temperature 293(2)
_diffrn_measured_fraction_theta_full 1.000
_diffrn_measured_fraction_theta_max 0.972
_diffrn_radiation_type CuK\a
_diffrn_radiation_wavelength 1.54184
_diffrn_reflns_av_R_equivalents 0.0301
_diffrn_reflns_av_unetI/netI 0.0253
_diffrn_reflns_Laue_measured_fraction_full 1.000
_diffrn_reflns_Laue_measured_fraction_max 0.972
_diffrn_reflns_limit_h_max 11
_diffrn_reflns_limit_h_min -10
_diffrn_reflns_limit_k_max 13
_diffrn_reflns_limit_k_min -12
_diffrn_reflns_limit_l_max 6
_diffrn_reflns_limit_l_min -9
_diffrn_reflns_number 4242
_diffrn_reflns_point_group_measured_fraction_full 1.000
_diffrn_reflns_point_group_measured_fraction_max 0.972
_diffrn_reflns_theta_full 67.684
_diffrn_reflns_theta_max 74.410
_diffrn_reflns_theta_min 5.056
_exptl_absorpt_coefficient_mu 1.192
_exptl_crystal_density_diffrn 1.652
_exptl_crystal_F_000 364
_exptl_crystal_size_max 0.250
_exptl_crystal_size_mid 0.200
_exptl_crystal_size_min 0.150
_refine_diff_density_max 0.453
_refine_diff_density_min -0.524
_refine_diff_density_rms 0.144
_refine_ls_extinction_method none
_refine_ls_goodness_of_fit_ref 1.163
_refine_ls_hydrogen_treatment constr
_refine_ls_matrix_type full
_refine_ls_number_parameters 118
_refine_ls_number_reflns 1441
_refine_ls_number_restraints 0
_refine_ls_restrained_S_all 1.163
_refine_ls_R_factor_all 0.0803
_refine_ls_R_factor_gt 0.0746
_refine_ls_shift/su_max 0.007
_refine_ls_shift/su_mean 0.001
_refine_ls_structure_factor_coef Fsqd
_refine_ls_weighting_details 'w=1/[\s^2^(Fo^2^)+(0.1299P)^2^+0.1553P] where P=(Fo^2^+2Fc^2^)/3'
_refine_ls_weighting_scheme calc
_refine_ls_wR_factor_gt 0.2048
_refine_ls_wR_factor_ref 0.2122
_reflns_Friedel_coverage 0.000
_reflns_number_gt 1228
_reflns_number_total 1441
_reflns_threshold_expression 'I > 2\s(I)'
_cod_data_source_file d4ob01993h2.cif
_cod_data_source_block tsq-dj-02
_cod_original_sg_symbol_H-M 'P 21/c'
_cod_database_code 7160351
_shelx_shelxl_version_number 2018/3
_shelx_space_group_comment
;
The symmetry employed for this shelxl refinement is uniquely defined
by the following loop, which should always be used as a source of
symmetry information in preference to the above space-group names.
They are only intended as comments.
;
_shelx_estimated_absorpt_t_min 0.755
_shelx_estimated_absorpt_t_max 0.842

loop_
_space_group_symop_operation_xyz
'x, y, z'
'-x, y+1/2, -z+1/2'
'-x, -y, -z'
'x, -y-1/2, z-1/2'

loop_
_atom_site_label
_atom_site_type_symbol
_atom_site_fract_x
_atom_site_fract_y
_atom_site_fract_z
_atom_site_U_iso_or_equiv
_atom_site_adp_type
_atom_site_occupancy
_atom_site_site_symmetry_order
_atom_site_calc_flag
_atom_site_refinement_flags_posn
_atom_site_refinement_flags_adp
_atom_site_refinement_flags_occupancy
_atom_site_disorder_assembly
_atom_site_disorder_group
O1 O 0.54234(17) 0.54975(15) 0.3430(2) 0.0465(5) Uani 1 1 d . . . . .
N4 N 0.3589(2) 0.46095(17) -0.1007(2) 0.0428(5) Uani 1 1 d . . . . .
N3 N 0.3839(2) 0.4849(2) 0.0755(2) 0.0456(5) Uani 1 1 d . . . . .
O2 O 0.5795(3) 0.3081(2) 0.3830(3) 0.0817(8) Uani 1 1 d . . . . .
N2 N 0.6935(2) 0.32066(19) 0.5101(3) 0.0555(6) Uani 1 1 d . . . . .
N1 N 0.8971(2) 0.4463(2) 0.6774(3) 0.0552(6) Uani 1 1 d . . . . .
C6 C 0.5239(2) 0.52290(19) 0.1662(3) 0.0378(5) Uani 1 1 d . . . . .
C2 C 0.6902(2) 0.5514(2) 0.4632(3) 0.0406(6) Uani 1 1 d . . . . .
C1 C 0.7627(3) 0.44581(19) 0.5504(3) 0.0430(6) Uani 1 1 d . . . . .
O3 O 0.7483(3) 0.2391(2) 0.6142(5) 0.1187(12) Uani 1 1 d . . . . .
C3 C 0.7620(3) 0.6636(2) 0.5115(3) 0.0528(6) Uani 1 1 d . . . . .
H3 H 0.716848 0.736796 0.456091 0.063 Uiso 1 1 calc R U . . .
C5 C 0.9648(3) 0.5557(3) 0.7234(4) 0.0625(8) Uani 1 1 d . . . . .
H5 H 1.058779 0.557866 0.813778 0.075 Uiso 1 1 calc R U . . .
C4 C 0.9030(3) 0.6662(3) 0.6442(4) 0.0618(7) Uani 1 1 d . . . . .
H4 H 0.954710 0.740849 0.678940 0.074 Uiso 1 1 calc R U . . .

loop_
_atom_site_aniso_label
_atom_site_aniso_U_11
_atom_site_aniso_U_22
_atom_site_aniso_U_33
_atom_site_aniso_U_23
_atom_site_aniso_U_13
_atom_site_aniso_U_12
O1 0.0333(8) 0.0641(11) 0.0379(8) -0.0024(6) 0.0041(6) 0.0060(6)
N4 0.0322(9) 0.0526(11) 0.0401(9) 0.0007(7) 0.0054(7) -0.0028(7)
N3 0.0329(9) 0.0624(12) 0.0388(9) 0.0003(8) 0.0068(7) -0.0037(8)
O2 0.0787(14) 0.0582(12) 0.0843(14) -0.0125(10) -0.0123(11) -0.0101(9)
N2 0.0506(12) 0.0451(11) 0.0651(12) 0.0020(9) 0.0087(9) 0.0024(8)
N1 0.0396(11) 0.0617(14) 0.0545(12) 0.0024(9) -0.0006(9) 0.0072(8)
C6 0.0330(10) 0.0396(11) 0.0366(10) 0.0036(8) 0.0040(8) 0.0045(7)
C2 0.0325(11) 0.0486(12) 0.0368(10) -0.0023(8) 0.0045(8) 0.0036(7)
C1 0.0384(12) 0.0452(12) 0.0422(11) -0.0023(8) 0.0072(9) 0.0019(8)
O3 0.1041(19) 0.0588(14) 0.150(3) 0.0367(14) -0.0287(18) -0.0073(13)
C3 0.0510(13) 0.0444(12) 0.0584(13) -0.0036(10) 0.0095(11) 0.0027(9)
C5 0.0405(13) 0.0748(19) 0.0593(15) -0.0106(12) -0.0047(11) -0.0034(10)
C4 0.0513(14) 0.0588(15) 0.0685(15) -0.0153(12) 0.0074(12) -0.0115(11)

loop_
_atom_type_symbol
_atom_type_description
_atom_type_scat_dispersion_real
_atom_type_scat_dispersion_imag
_atom_type_scat_source
C C 0.0181 0.0091 'International Tables Vol C Tables 4.2.6.8 and 6.1.1.4'
H H 0.0000 0.0000 'International Tables Vol C Tables 4.2.6.8 and 6.1.1.4'
N N 0.0311 0.0180 'International Tables Vol C Tables 4.2.6.8 and 6.1.1.4'
O O 0.0492 0.0322 'International Tables Vol C Tables 4.2.6.8 and 6.1.1.4'

loop_
_geom_angle_atom_site_label_1
_geom_angle_atom_site_label_2
_geom_angle_atom_site_label_3
_geom_angle
_geom_angle_site_symmetry_1
_geom_angle_site_symmetry_3
_geom_angle_publ_flag
C6 O1 C2 118.22(17) . . ?
N3 N4 C6 116.52(17) . 3_665 ?
N4 N3 C6 115.99(18) . . ?
O3 N2 O2 123.3(2) . . ?
O3 N2 C1 117.5(2) . . ?
O2 N2 C1 119.0(2) . . ?
C1 N1 C5 117.2(2) . . ?
N4 C6 N3 127.49(19) 3_665 . ?
N4 C6 O1 118.71(18) 3_665 . ?
N3 C6 O1 113.78(19) . . ?
C3 C2 C1 118.0(2) . . ?
C3 C2 O1 118.91(19) . . ?
C1 C2 O1 122.79(19) . . ?
N1 C1 C2 124.1(2) . . ?
N1 C1 N2 113.83(18) . . ?
C2 C1 N2 122.1(2) . . ?
C2 C3 C4 118.9(2) . . ?
C2 C3 H3 120.6 . . ?
C4 C3 H3 120.6 . . ?
N1 C5 C4 123.3(2) . . ?
N1 C5 H5 118.4 . . ?
C4 C5 H5 118.3 . . ?
C5 C4 C3 118.5(2) . . ?
C5 C4 H4 120.7 . . ?
C3 C4 H4 120.7 . . ?

loop_
_geom_bond_atom_site_label_1
_geom_bond_atom_site_label_2
_geom_bond_distance
_geom_bond_site_symmetry_2
_geom_bond_publ_flag
O1 C6 1.345(2) . ?
O1 C2 1.392(2) . ?
N4 N3 1.325(2) . ?
N4 C6 1.326(3) 3_665 ?
N3 C6 1.328(3) . ?
O2 N2 1.204(3) . ?
N2 O3 1.190(3) . ?
N2 C1 1.480(3) . ?
N1 C1 1.322(3) . ?
N1 C5 1.328(3) . ?
C2 C3 1.372(3) . ?
C2 C1 1.382(3) . ?
C3 C4 1.385(3) . ?
C3 H3 0.9300 . ?
C5 C4 1.376(4) . ?
C5 H5 0.9300 . ?
C4 H4 0.9300 . ?

loop_
_geom_torsion_atom_site_label_1
_geom_torsion_atom_site_label_2
_geom_torsion_atom_site_label_3
_geom_torsion_atom_site_label_4
_geom_torsion
_geom_torsion_site_symmetry_1
_geom_torsion_site_symmetry_2
_geom_torsion_site_symmetry_3
_geom_torsion_site_symmetry_4
_geom_torsion_publ_flag
C6 N4 N3 C6 0.2(3) 3_665 . . . ?
N4 N3 C6 N4 -0.3(4) . . . 3_665 ?
N4 N3 C6 O1 178.03(16) . . . . ?
C2 O1 C6 N4 -21.8(3) . . . 3_665 ?
C2 O1 C6 N3 159.76(19) . . . . ?
C6 O1 C2 C3 100.3(2) . . . . ?
C6 O1 C2 C1 -86.3(3) . . . . ?
C5 N1 C1 C2 0.4(4) . . . . ?
C5 N1 C1 N2 -178.7(2) . . . . ?
C3 C2 C1 N1 -0.1(4) . . . . ?
O1 C2 C1 N1 -173.6(2) . . . . ?
C3 C2 C1 N2 179.0(2) . . . . ?
O1 C2 C1 N2 5.4(4) . . . . ?
O3 N2 C1 N1 13.2(4) . . . . ?
O2 N2 C1 N1 -171.9(2) . . . . ?
O3 N2 C1 C2 -165.9(3) . . . . ?
O2 N2 C1 C2 8.9(4) . . . . ?
C1 C2 C3 C4 0.1(4) . . . . ?
O1 C2 C3 C4 173.9(2) . . . . ?
C1 N1 C5 C4 -0.9(5) . . . . ?
N1 C5 C4 C3 0.9(5) . . . . ?
C2 C3 C4 C5 -0.5(4) . . . . ?
